data_7060061
loop_
_publ_author_name
'Zhou, Hongke'
'Zhang, Zhan'
'Liu, Xingliang'
'Xu, Defang'
'Zhang, Weidong'
'Fu, Shengjie'
'Feng, Xiucun'
'Huang, Qian'

_publ_section_title
;
 D--A type luminophores with a twisted molecular conformation constructed
 by phenoxazine and diphenylsulfone showing high contrast
 mechanofluorochromism
;
_journal_issue 41
_journal_name_full 'New Journal of Chemistry'
_journal_page_first 17882
_journal_page_last 17890
_journal_paper_doi 10.1039/D0NJ04178E
_journal_volume 44
_journal_year 2020
_chemical_formula_moiety 'C28 H22 Br N O3 S'
_chemical_formula_sum 'C28 H22 Br N O3 S'
_chemical_formula_weight 532.43
_space_group_crystal_system triclinic
_space_group_IT_number 2
_space_group_name_Hall '-P 1'
_space_group_name_H-M_alt 'P -1'
_atom_sites_solution_hydrogens geom
_atom_sites_solution_primary direct
_audit_creation_date 2019-12-03
_audit_creation_method
;
Olex2 1.2
(compiled 2018.05.29 svn.r3508 for OlexSys, GUI svn.r5506)
;
_audit_update_record
;
2019-12-04 deposited with the CCDC.	2020-09-18 downloaded from the CCDC.
;
_cell_angle_alpha 87.677(4)
_cell_angle_beta 76.294(5)
_cell_angle_gamma 73.020(5)
_cell_formula_units_Z 4
_cell_length_a 9.9624(5)
_cell_length_b 13.4464(7)
_cell_length_c 19.3712(10)
_cell_measurement_reflns_used 4265
_cell_measurement_temperature 293.51(10)
_cell_measurement_theta_max 69.8450
_cell_measurement_theta_min 10.0100
_cell_volume 2410.0(2)
_computing_cell_refinement 'CrysAlisPro 1.171.38.43f (Rigaku OD, 2015)'
_computing_data_collection 'CrysAlisPro 1.171.38.43f (Rigaku OD, 2015)'
_computing_data_reduction 'CrysAlisPro 1.171.38.43f (Rigaku OD, 2015)'
_computing_molecular_graphics 'Olex2 (Dolomanov et al., 2009)'
_computing_publication_material 'Olex2 (Dolomanov et al., 2009)'
_computing_structure_refinement 'ShelXL (Sheldrick, 2015)'
_computing_structure_solution 'ShelXS (Sheldrick, 2008)'
_diffrn_ambient_environment air
_diffrn_ambient_temperature 293.51(10)
_diffrn_detector 'CCD plate'
_diffrn_detector_area_resol_mean 16.0733
_diffrn_detector_type Eos
_diffrn_measured_fraction_theta_full 0.988
_diffrn_measured_fraction_theta_max 0.988
_diffrn_measurement_details
;
List of Runs (angles in degrees, time in seconds):

  # Type    Start    End  Width  t~exp~   \w     \q     \k     \f   Frames
#--------------------------------------------------------------------------
  1  \w    -10.00  68.00   1.00    1.00    --   54.00 -57.00 -60.00   78
  2  \w     48.00 109.00   1.00    1.20    --  108.00-111.00  30.00   61
  3  \w     69.00 106.00   1.00    1.20    --  108.00-111.00 120.00   37
  4  \w    105.00 131.00   1.00    1.20    --  108.00 -91.00 150.00   26
  5  \w     55.00 126.00   1.00    1.20    --  108.00 -54.00 171.00   71
  6  \w     97.00 177.00   1.00    1.20    --  108.00  25.00  90.00   80
  7  \w    148.00 176.00   1.00    1.20    --  108.00  63.00 150.00   28
  8  \w    126.00 176.00   1.00    1.20    --  108.00  63.00 120.00   50
  9  \w    114.00 140.00   1.00    1.20    --  108.00 111.00  30.00   26
 10  \w    104.00 130.00   1.00    1.20    --  108.00 111.00 -30.00   26
 11  \w     83.00 150.00   1.00    1.20    --  108.00 178.00  60.00   67
 12  \w     86.00 130.00   1.00    1.20    --  108.00  63.00 150.00   44
 13  \w     40.00 111.00   1.00    1.00    --   54.00  57.00 150.00   71
 14  \w     37.00 124.00   1.00    1.20    --  108.00 -38.00 120.00   87
 15  \w     38.00 107.00   1.00    1.00    --   54.00-125.00 120.00   69
 16  \w     36.00  80.00   1.00    1.20    --  108.00 -91.00 150.00   44
 17  \w     14.00 122.00   1.00    1.00    --   54.00  19.00 120.00  108
 18  \w     38.00 130.00   1.00    1.20    --  108.00 -50.00   0.00   92
 19  \w     69.00 105.00   1.00    1.00    --   54.00  38.00-150.00   36
 20  \w    100.00 128.00   1.00    1.20    --  108.00 111.00-180.00   28
 21  \w    153.00 178.00   1.00    1.20    --  108.00 111.00-180.00   25
 22  \w    125.00 177.00   1.00    1.20    --  108.00  25.00-180.00   52
 23  \w     77.00 103.00   1.00    1.20    --  108.00  25.00-180.00   26
 24  \w     28.00  65.00   1.00    1.00    --   54.00 -99.00-180.00   37
 25  \w     60.00 113.00   1.00    1.20    --  108.00-111.00-150.00   53
 26  \w      2.00  52.00   1.00    1.00    --   54.00 -57.00-150.00   50
;
_diffrn_measurement_device 'four-circle diffractometer'
_diffrn_measurement_device_type 'SuperNova, Dual, Cu at zero, Eos'
_diffrn_measurement_method '\w scans'
_diffrn_orient_matrix_type 'CrysAlisPro convention (1999,Acta A55,543-557)'
_diffrn_orient_matrix_UB_11 -0.0982251000
_diffrn_orient_matrix_UB_12 0.0995288000
_diffrn_orient_matrix_UB_13 -0.0243323000
_diffrn_orient_matrix_UB_21 0.1336440000
_diffrn_orient_matrix_UB_22 0.0236601000
_diffrn_orient_matrix_UB_23 -0.0479203000
_diffrn_orient_matrix_UB_31 -0.0130197000
_diffrn_orient_matrix_UB_32 -0.0624360000
_diffrn_orient_matrix_UB_33 -0.0617979000
_diffrn_radiation_monochromator mirror
_diffrn_radiation_probe x-ray
_diffrn_radiation_type CuK\a
_diffrn_radiation_wavelength 1.54184
_diffrn_reflns_av_R_equivalents 0.0284
_diffrn_reflns_av_unetI/netI 0.0399
_diffrn_reflns_Laue_measured_fraction_full 0.988
_diffrn_reflns_Laue_measured_fraction_max 0.988
_diffrn_reflns_limit_h_max 9
_diffrn_reflns_limit_h_min -11
_diffrn_reflns_limit_k_max 14
_diffrn_reflns_limit_k_min -15
_diffrn_reflns_limit_l_max 20
_diffrn_reflns_limit_l_min -23
_diffrn_reflns_number 15163
_diffrn_reflns_point_group_measured_fraction_full 0.988
_diffrn_reflns_point_group_measured_fraction_max 0.988
_diffrn_reflns_theta_full 66.599
_diffrn_reflns_theta_max 66.599
_diffrn_reflns_theta_min 10.044
_diffrn_source 'micro-focus sealed X-ray tube'
_diffrn_source_type 'SuperNova (Cu) X-ray Source'
_exptl_absorpt_coefficient_mu 3.384
_exptl_absorpt_correction_T_max 1.00000
_exptl_absorpt_correction_T_min 0.29193
_exptl_absorpt_correction_type multi-scan
_exptl_absorpt_process_details
;
CrysAlisPro 1.171.38.43f (Rigaku Oxford Diffraction, 2015)
Empirical absorption correction using spherical harmonics,
 implemented in SCALE3 ABSPACK scaling algorithm.
;
_exptl_crystal_colour 'clear light yellow'
_exptl_crystal_colour_lustre clear
_exptl_crystal_colour_modifier light
_exptl_crystal_colour_primary yellow
_exptl_crystal_density_diffrn 1.467
_exptl_crystal_description block
_exptl_crystal_F_000 1088
_exptl_crystal_size_max 0.13
_exptl_crystal_size_mid 0.11
_exptl_crystal_size_min 0.07
_refine_diff_density_max 0.328
_refine_diff_density_min -0.650
_refine_diff_density_rms 0.051
_refine_ls_extinction_method none
_refine_ls_goodness_of_fit_ref 1.021
_refine_ls_hydrogen_treatment constr
_refine_ls_matrix_type full
_refine_ls_number_parameters 615
_refine_ls_number_reflns 8403
_refine_ls_number_restraints 0
_refine_ls_restrained_S_all 1.021
_refine_ls_R_factor_all 0.0629
_refine_ls_R_factor_gt 0.0472
_refine_ls_shift/su_max 0.001
_refine_ls_shift/su_mean 0.000
_refine_ls_structure_factor_coef Fsqd
_refine_ls_weighting_details 'w=1/[\s^2^(Fo^2^)+(0.0691P)^2^+0.6991P] where P=(Fo^2^+2Fc^2^)/3'
_refine_ls_weighting_scheme calc
_refine_ls_wR_factor_gt 0.1251
_refine_ls_wR_factor_ref 0.1391
_reflns_Friedel_coverage 0.000
_reflns_number_gt 6409
_reflns_number_total 8403
_reflns_threshold_expression 'I > 2\s(I)'
_cod_data_source_file d0nj04178e2.cif
_cod_data_source_block liuxl_62
_cod_depositor_comments 'Adding full bibliography for 7060060--7060061.cif.'
_cod_database_code 7060061
_shelx_shelxl_version_number 2018/3
_shelx_space_group_comment
;
The symmetry employed for this shelxl refinement is uniquely defined
by the following loop, which should always be used as a source of
symmetry information in preference to the above space-group names.
They are only intended as comments.
;
_reflns_odcompleteness_completeness 98.80
_reflns_odcompleteness_iscentric 1
_reflns_odcompleteness_theta 66.97
_olex2_refinement_description
;
1. Fixed Uiso
 At 1.2 times of:
  All C(H) groups, All C(H,H) groups
 At 1.5 times of:
  All C(H,H,H) groups
2.a Secondary CH2 refined with riding coordinates:
 C13(H13A,H13B), C40(H40A,H40B)
2.b Aromatic/amide H refined with riding coordinates:
 C2(H2), C3(H3), C4(H4), C5(H5), C8(H8), C10(H10), C11(H11), C15(H15),
 C16(H16), C18(H18), C19(H19), C21(H21), C22(H22), C24(H24), C25(H25), C27(H27),
  C28(H28), C30(H30), C31(H31), C32(H32), C33(H33), C36(H36), C38(H38),
 C39(H39), C42(H42), C43(H43), C45(H45), C46(H46), C48(H48), C49(H49), C51(H51),
  C52(H52), C54(H54), C55(H55)
2.c Idealised Me refined as rotating group:
 C14(H14A,H14B,H14C), C41(H41A,H41B,H41C)
;
_olex2_date_sample_data_collection 2019-11-07
_olex2_submission_special_instructions 'No special instructions were received'
_oxdiff_exptl_absorpt_empirical_details
;
Empirical correction (ABSPACK) includes:
- Absorption correction using spherical harmonics
- Frame scaling
;
_oxdiff_exptl_absorpt_empirical_full_max 3.678
_oxdiff_exptl_absorpt_empirical_full_min 0.668

loop_
_space_group_symop_operation_xyz
'x, y, z'
'-x, -y, -z'

loop_
_atom_site_label
_atom_site_type_symbol
_atom_site_fract_x
_atom_site_fract_y
_atom_site_fract_z
_atom_site_U_iso_or_equiv
_atom_site_adp_type
_atom_site_occupancy
_atom_site_site_symmetry_order
_atom_site_calc_flag
_atom_site_refinement_flags_posn
_atom_site_refinement_flags_adp
_atom_site_refinement_flags_occupancy
_atom_site_disorder_assembly
_atom_site_disorder_group
Br1 Br 0.69209(8) 0.85040(4) -0.13164(3) 0.1138(2) Uani 1 1 d . . . . .
S1 S 0.97180(10) 0.91912(7) 0.11946(4) 0.0605(2) Uani 1 1 d . . . . .
O1 O 0.3989(3) 0.70445(17) 0.65241(11) 0.0660(6) Uani 1 1 d . . . . .
O2 O 0.9075(3) 1.02496(19) 0.14508(14) 0.0813(8) Uani 1 1 d . . . . .
O3 O 1.1252(3) 0.8797(3) 0.09636(16) 0.0878(8) Uani 1 1 d . . . . .
N1 N 0.5050(3) 0.4924(2) 0.67334(15) 0.0604(7) Uani 1 1 d . . . . .
C1 C 0.4375(3) 0.5605(2) 0.73177(16) 0.0502(7) Uani 1 1 d . . . . .
C2 C 0.4136(4) 0.5298(3) 0.80238(18) 0.0601(8) Uani 1 1 d . . . . .
H2 H 0.445066 0.459679 0.812290 0.072 Uiso 1 1 calc R . . . .
C3 C 0.3436(4) 0.6023(3) 0.85796(18) 0.0657(9) Uani 1 1 d . . . . .
H3 H 0.325522 0.579945 0.904394 0.079 Uiso 1 1 calc R . . . .
C4 C 0.3011(4) 0.7060(3) 0.84523(19) 0.0694(9) Uani 1 1 d . . . . .
H4 H 0.256258 0.754088 0.882870 0.083 Uiso 1 1 calc R . . . .
C5 C 0.3250(4) 0.7394(3) 0.77558(18) 0.0616(8) Uani 1 1 d . . . . .
H5 H 0.296995 0.810003 0.766458 0.074 Uiso 1 1 calc R . . . .
C6 C 0.3897(3) 0.6680(2) 0.72097(16) 0.0513(7) Uani 1 1 d . . . . .
C7 C 0.5041(4) 0.6408(2) 0.59936(16) 0.0536(7) Uani 1 1 d . . . . .
C8 C 0.5453(4) 0.6869(2) 0.53665(16) 0.0561(7) Uani 1 1 d . . . . .
H8 H 0.505563 0.758043 0.532540 0.067 Uiso 1 1 calc R . . . .
C9 C 0.6453(4) 0.6291(3) 0.47913(16) 0.0594(8) Uani 1 1 d . . . . .
C10 C 0.6999(5) 0.5230(3) 0.48768(19) 0.0750(10) Uani 1 1 d . . . . .
H10 H 0.766167 0.482133 0.449927 0.090 Uiso 1 1 calc R . . . .
C11 C 0.6578(4) 0.4766(3) 0.55137(19) 0.0715(10) Uani 1 1 d . . . . .
H11 H 0.698018 0.405565 0.555684 0.086 Uiso 1 1 calc R . . . .
C12 C 0.5571(4) 0.5341(2) 0.60852(16) 0.0546(7) Uani 1 1 d . . . . .
C13 C 0.5552(4) 0.3799(3) 0.6837(2) 0.0673(9) Uani 1 1 d . . . . .
H13A H 0.565043 0.343157 0.639865 0.081 Uiso 1 1 calc R . . . .
H13B H 0.482912 0.360345 0.720124 0.081 Uiso 1 1 calc R . . . .
C14 C 0.6971(5) 0.3464(3) 0.7050(3) 0.0866(12) Uani 1 1 d . . . . .
H14A H 0.769294 0.365560 0.669174 0.130 Uiso 1 1 calc GR . . . .
H14B H 0.725586 0.272372 0.709890 0.130 Uiso 1 1 calc GR . . . .
H14C H 0.687042 0.380034 0.749499 0.130 Uiso 1 1 calc GR . . . .
C15 C 0.6857(4) 0.6846(3) 0.41412(17) 0.0625(8) Uani 1 1 d . . . . .
H15 H 0.629703 0.753137 0.413074 0.075 Uiso 1 1 calc R . . . .
C16 C 0.7901(4) 0.6503(3) 0.35743(17) 0.0653(8) Uani 1 1 d . . . . .
H16 H 0.844112 0.580771 0.355408 0.078 Uiso 1 1 calc R . . . .
C17 C 0.8275(4) 0.7145(3) 0.29694(15) 0.0569(7) Uani 1 1 d . . . . .
C18 C 0.7354(4) 0.8116(3) 0.28587(17) 0.0654(9) Uani 1 1 d . . . . .
H18 H 0.643717 0.834804 0.315750 0.079 Uiso 1 1 calc R . . . .
C19 C 0.7779(4) 0.8735(3) 0.23162(16) 0.0605(8) Uani 1 1 d . . . . .
H19 H 0.716344 0.938362 0.225491 0.073 Uiso 1 1 calc R . . . .
C20 C 0.9136(3) 0.8378(2) 0.18637(15) 0.0502(7) Uani 1 1 d . . . . .
C21 C 1.0045(4) 0.7409(3) 0.19467(17) 0.0603(8) Uani 1 1 d . . . . .
H21 H 1.094474 0.716584 0.163445 0.072 Uiso 1 1 calc R . . . .
C22 C 0.9605(4) 0.6806(3) 0.24973(17) 0.0615(8) Uani 1 1 d . . . . .
H22 H 1.022062 0.615373 0.255189 0.074 Uiso 1 1 calc R . . . .
C23 C 0.8956(3) 0.9024(2) 0.04887(15) 0.0520(7) Uani 1 1 d . . . . .
C24 C 0.7681(4) 0.9719(3) 0.04159(18) 0.0644(8) Uani 1 1 d . . . . .
H24 H 0.722820 1.028404 0.073299 0.077 Uiso 1 1 calc R . . . .
C25 C 0.7077(5) 0.9577(3) -0.0124(2) 0.0710(9) Uani 1 1 d . . . . .
H25 H 0.621054 1.004032 -0.017601 0.085 Uiso 1 1 calc R . . . .
C26 C 0.7774(5) 0.8736(3) -0.05891(17) 0.0666(9) Uani 1 1 d . . . . .
C27 C 0.9065(5) 0.8047(3) -0.05294(18) 0.0733(10) Uani 1 1 d . . . . .
H27 H 0.952652 0.749241 -0.085460 0.088 Uiso 1 1 calc R . . . .
C28 C 0.9662(4) 0.8185(3) 0.00124(18) 0.0652(9) Uani 1 1 d . . . . .
H28 H 1.053075 0.772308 0.006200 0.078 Uiso 1 1 calc R . . . .
Br2 Br 1.54132(5) 0.14090(4) -0.17122(3) 0.08764(17) Uani 1 1 d . . . . .
S2 S 1.22701(9) 0.50090(6) 0.06804(4) 0.0594(2) Uani 1 1 d . . . . .
O4 O 0.6943(3) 0.1338(2) 0.53937(13) 0.0700(6) Uani 1 1 d . . . . .
O5 O 1.3362(3) 0.5430(2) 0.08045(14) 0.0807(8) Uani 1 1 d . . . . .
O6 O 1.1068(3) 0.56768(19) 0.04375(14) 0.0774(7) Uani 1 1 d . . . . .
N2 N 0.8589(3) 0.0719(2) 0.63924(13) 0.0605(7) Uani 1 1 d . . . . .
C29 C 0.7508(4) 0.0259(2) 0.63799(15) 0.0534(7) Uani 1 1 d . . . . .
C30 C 0.7163(4) -0.0481(3) 0.68527(19) 0.0683(9) Uani 1 1 d . . . . .
H30 H 0.769019 -0.071216 0.719514 0.082 Uiso 1 1 calc R . . . .
C31 C 0.6046(5) -0.0881(3) 0.6821(2) 0.0780(11) Uani 1 1 d . . . . .
H31 H 0.581900 -0.136658 0.714863 0.094 Uiso 1 1 calc R . . . .
C32 C 0.5269(5) -0.0567(3) 0.6311(2) 0.0773(11) Uani 1 1 d . . . . .
H32 H 0.452787 -0.084547 0.628838 0.093 Uiso 1 1 calc R . . . .
C33 C 0.5603(4) 0.0171(3) 0.58303(19) 0.0673(9) Uani 1 1 d . . . . .
H33 H 0.507985 0.039346 0.548551 0.081 Uiso 1 1 calc R . . . .
C34 C 0.6704(4) 0.0568(2) 0.58661(15) 0.0549(7) Uani 1 1 d . . . . .
C35 C 0.8252(3) 0.1545(2) 0.52972(15) 0.0528(7) Uani 1 1 d . . . . .
C36 C 0.8657(4) 0.2097(2) 0.47136(16) 0.0557(7) Uani 1 1 d . . . . .
H36 H 0.806306 0.229814 0.439671 0.067 Uiso 1 1 calc R . . . .
C37 C 0.9953(4) 0.2361(3) 0.45880(16) 0.0599(8) Uani 1 1 d . . . . .
C38 C 1.0784(4) 0.2057(3) 0.50851(19) 0.0730(10) Uani 1 1 d . . . . .
H38 H 1.164683 0.222487 0.501674 0.088 Uiso 1 1 calc R . . . .
C39 C 1.0372(4) 0.1519(3) 0.56727(19) 0.0699(9) Uani 1 1 d . . . . .
H39 H 1.096148 0.132961 0.599230 0.084 Uiso 1 1 calc R . . . .
C40 C 0.9363(4) 0.0485(3) 0.69662(17) 0.0643(9) Uani 1 1 d . . . . .
H40A H 0.868849 0.041777 0.740505 0.077 Uiso 1 1 calc R . . . .
H40B H 0.971650 0.106655 0.703142 0.077 Uiso 1 1 calc R . . . .
C41 C 1.0629(5) -0.0502(3) 0.6828(2) 0.0867(12) Uani 1 1 d . . . . .
H41A H 1.129136 -0.045037 0.638824 0.130 Uiso 1 1 calc GR . . . .
H41B H 1.028044 -0.108984 0.679915 0.130 Uiso 1 1 calc GR . . . .
H41C H 1.111335 -0.058829 0.720938 0.130 Uiso 1 1 calc GR . . . .
C42 C 1.0476(4) 0.2894(3) 0.39596(17) 0.0622(8) Uani 1 1 d . . . . .
H42 H 1.135087 0.302914 0.393228 0.075 Uiso 1 1 calc R . . . .
C43 C 0.9866(4) 0.3210(2) 0.34217(16) 0.0545(7) Uani 1 1 d . . . . .
H43 H 0.894779 0.314034 0.346574 0.065 Uiso 1 1 calc R . . . .
C44 C 1.0478(3) 0.3658(2) 0.27666(16) 0.0522(7) Uani 1 1 d . . . . .
C45 C 1.1881(4) 0.3776(3) 0.26099(17) 0.0578(7) Uani 1 1 d . . . . .
H45 H 1.244680 0.358147 0.293976 0.069 Uiso 1 1 calc R . . . .
C46 C 1.2420(3) 0.4176(2) 0.19759(17) 0.0558(7) Uani 1 1 d . . . . .
H46 H 1.334439 0.425120 0.187840 0.067 Uiso 1 1 calc R . . . .
C47 C 1.1582(3) 0.4466(2) 0.14811(16) 0.0506(7) Uani 1 1 d . . . . .
C48 C 1.0199(3) 0.4368(2) 0.16251(17) 0.0548(7) Uani 1 1 d . . . . .
H48 H 0.963190 0.457624 0.129696 0.066 Uiso 1 1 calc R . . . .
C49 C 0.9672(3) 0.3960(3) 0.22574(17) 0.0560(7) Uani 1 1 d . . . . .
H49 H 0.874879 0.388383 0.234797 0.067 Uiso 1 1 calc R . . . .
C50 C 1.3120(3) 0.3972(2) 0.00462(16) 0.0522(7) Uani 1 1 d . . . . .
C51 C 1.2360(4) 0.3764(3) -0.04195(18) 0.0620(8) Uani 1 1 d . . . . .
H51 H 1.139709 0.413799 -0.037738 0.074 Uiso 1 1 calc R . . . .
C52 C 1.3039(4) 0.3005(3) -0.09406(18) 0.0607(8) Uani 1 1 d . . . . .
H52 H 1.254662 0.286465 -0.125926 0.073 Uiso 1 1 calc R . . . .
C53 C 1.4469(4) 0.2450(2) -0.09872(18) 0.0586(8) Uani 1 1 d . . . . .
C54 C 1.5218(4) 0.2637(3) -0.0519(2) 0.0696(9) Uani 1 1 d . . . . .
H54 H 1.617352 0.225003 -0.055359 0.084 Uiso 1 1 calc R . . . .
C55 C 1.4533(4) 0.3408(3) 0.0002(2) 0.0653(8) Uani 1 1 d . . . . .
H55 H 1.502517 0.354617 0.032138 0.078 Uiso 1 1 calc R . . . .
C65 C 0.9091(4) 0.1248(2) 0.58022(16) 0.0565(7) Uani 1 1 d . . . . .

loop_
_atom_site_aniso_label
_atom_site_aniso_U_11
_atom_site_aniso_U_22
_atom_site_aniso_U_33
_atom_site_aniso_U_23
_atom_site_aniso_U_13
_atom_site_aniso_U_12
Br1 0.1994(7) 0.0908(3) 0.0812(3) 0.0221(2) -0.0740(4) -0.0580(4)
S1 0.0657(5) 0.0629(5) 0.0565(4) 0.0062(3) -0.0107(4) -0.0278(4)
O1 0.0713(15) 0.0538(12) 0.0507(12) 0.0145(9) -0.0005(11) 0.0027(11)
O2 0.123(2) 0.0573(14) 0.0750(16) 0.0014(11) -0.0272(16) -0.0401(15)
O3 0.0600(15) 0.114(2) 0.0932(19) 0.0234(16) -0.0124(14) -0.0384(16)
N1 0.0694(17) 0.0461(14) 0.0613(15) 0.0129(11) -0.0118(13) -0.0146(13)
C1 0.0422(15) 0.0540(17) 0.0549(16) 0.0145(13) -0.0111(13) -0.0164(13)
C2 0.0547(18) 0.066(2) 0.0633(19) 0.0240(15) -0.0178(15) -0.0231(16)
C3 0.066(2) 0.085(2) 0.0505(18) 0.0216(16) -0.0137(16) -0.0318(19)
C4 0.063(2) 0.086(3) 0.0552(19) 0.0015(17) -0.0040(16) -0.0220(19)
C5 0.0571(19) 0.0572(18) 0.0625(19) 0.0067(14) -0.0048(15) -0.0125(15)
C6 0.0431(15) 0.0575(17) 0.0501(16) 0.0159(13) -0.0100(13) -0.0124(13)
C7 0.0590(18) 0.0496(16) 0.0488(16) 0.0062(12) -0.0106(14) -0.0129(14)
C8 0.0639(19) 0.0511(17) 0.0510(16) 0.0097(13) -0.0123(14) -0.0155(15)
C9 0.072(2) 0.0584(18) 0.0475(16) 0.0014(13) -0.0117(15) -0.0205(16)
C10 0.087(3) 0.068(2) 0.0553(19) -0.0078(16) 0.0016(18) -0.014(2)
C11 0.086(3) 0.0468(18) 0.068(2) -0.0001(15) -0.0042(19) -0.0102(17)
C12 0.0601(19) 0.0506(16) 0.0512(16) 0.0068(13) -0.0117(14) -0.0149(14)
C13 0.081(2) 0.0487(18) 0.073(2) 0.0125(15) -0.0192(19) -0.0204(17)
C14 0.084(3) 0.061(2) 0.106(3) 0.010(2) -0.030(2) -0.004(2)
C15 0.072(2) 0.0616(19) 0.0521(17) -0.0014(14) -0.0117(16) -0.0183(17)
C16 0.075(2) 0.064(2) 0.0517(18) 0.0018(14) -0.0088(16) -0.0179(18)
C17 0.069(2) 0.0601(18) 0.0436(15) 0.0003(13) -0.0157(14) -0.0189(16)
C18 0.059(2) 0.076(2) 0.0490(17) 0.0015(15) -0.0021(15) -0.0102(17)
C19 0.061(2) 0.0612(19) 0.0508(17) 0.0026(14) -0.0095(15) -0.0084(16)
C20 0.0569(17) 0.0538(16) 0.0418(14) -0.0001(12) -0.0110(13) -0.0192(14)
C21 0.0609(19) 0.0616(19) 0.0525(17) -0.0042(14) -0.0048(15) -0.0150(16)
C22 0.066(2) 0.0536(18) 0.0568(18) 0.0017(14) -0.0120(16) -0.0078(16)
C23 0.0569(18) 0.0513(16) 0.0429(15) 0.0064(12) -0.0018(13) -0.0169(14)
C24 0.073(2) 0.0501(18) 0.0600(19) -0.0072(14) -0.0093(17) -0.0064(16)
C25 0.078(2) 0.062(2) 0.071(2) 0.0094(17) -0.0235(19) -0.0136(18)
C26 0.105(3) 0.0562(19) 0.0467(16) 0.0171(14) -0.0218(18) -0.036(2)
C27 0.105(3) 0.0531(19) 0.0492(18) -0.0033(14) -0.0020(19) -0.017(2)
C28 0.070(2) 0.0561(19) 0.0556(18) 0.0029(14) -0.0036(16) -0.0069(17)
Br2 0.0800(3) 0.0806(3) 0.0886(3) -0.0190(2) -0.0045(2) -0.0118(2)
S2 0.0642(5) 0.0460(4) 0.0622(4) 0.0081(3) -0.0013(4) -0.0188(4)
O4 0.0697(15) 0.0854(17) 0.0652(14) 0.0284(12) -0.0312(12) -0.0297(13)
O5 0.0880(18) 0.0723(16) 0.0850(17) -0.0006(13) 0.0039(14) -0.0473(15)
O6 0.0838(17) 0.0534(13) 0.0759(16) 0.0177(11) -0.0073(13) -0.0022(12)
N2 0.0739(18) 0.0649(16) 0.0465(14) 0.0096(11) -0.0251(13) -0.0184(14)
C29 0.0619(19) 0.0482(16) 0.0426(14) -0.0041(12) -0.0087(13) -0.0067(14)
C30 0.078(2) 0.061(2) 0.0580(19) 0.0089(15) -0.0137(17) -0.0110(18)
C31 0.087(3) 0.062(2) 0.076(2) 0.0089(18) -0.004(2) -0.022(2)
C32 0.080(3) 0.068(2) 0.083(3) -0.0108(19) -0.004(2) -0.031(2)
C33 0.072(2) 0.068(2) 0.062(2) -0.0044(16) -0.0176(17) -0.0188(18)
C34 0.0620(19) 0.0535(17) 0.0450(15) 0.0003(12) -0.0113(14) -0.0109(15)
C35 0.0570(18) 0.0524(17) 0.0465(15) 0.0007(12) -0.0146(13) -0.0098(14)
C36 0.0626(19) 0.0572(18) 0.0454(15) 0.0016(12) -0.0185(14) -0.0102(15)
C37 0.067(2) 0.0636(19) 0.0493(17) -0.0022(14) -0.0114(15) -0.0203(17)
C38 0.067(2) 0.095(3) 0.065(2) 0.0061(19) -0.0209(18) -0.032(2)
C39 0.071(2) 0.090(3) 0.0582(19) 0.0089(17) -0.0293(17) -0.027(2)
C40 0.083(2) 0.0618(19) 0.0469(16) -0.0015(14) -0.0289(16) -0.0078(17)
C41 0.101(3) 0.070(2) 0.083(3) -0.0072(19) -0.047(2) 0.005(2)
C42 0.061(2) 0.067(2) 0.0576(18) -0.0025(15) -0.0076(16) -0.0212(17)
C43 0.0537(18) 0.0524(17) 0.0524(17) -0.0003(13) -0.0053(14) -0.0133(14)
C44 0.0517(17) 0.0462(15) 0.0540(16) -0.0022(12) -0.0035(13) -0.0139(13)
C45 0.0541(18) 0.0623(19) 0.0573(18) 0.0018(14) -0.0153(15) -0.0153(15)
C46 0.0442(16) 0.0572(18) 0.0669(19) -0.0018(14) -0.0086(14) -0.0195(14)
C47 0.0520(17) 0.0424(15) 0.0535(16) 0.0020(12) -0.0035(13) -0.0151(13)
C48 0.0497(17) 0.0558(17) 0.0599(18) 0.0086(13) -0.0136(14) -0.0172(14)
C49 0.0445(16) 0.0606(18) 0.0631(18) 0.0075(14) -0.0100(14) -0.0183(14)
C50 0.0509(17) 0.0474(16) 0.0547(16) 0.0131(12) -0.0024(14) -0.0184(14)
C51 0.0510(18) 0.0619(19) 0.0658(19) 0.0139(15) -0.0118(15) -0.0084(15)
C52 0.0584(19) 0.0634(19) 0.0588(18) 0.0073(15) -0.0146(15) -0.0154(16)
C53 0.0566(19) 0.0511(17) 0.0626(19) 0.0078(14) -0.0035(15) -0.0166(15)
C54 0.0440(18) 0.067(2) 0.088(3) -0.0043(18) -0.0047(17) -0.0095(16)
C55 0.0515(19) 0.072(2) 0.073(2) 0.0002(17) -0.0116(16) -0.0218(17)
C65 0.066(2) 0.0573(18) 0.0454(15) -0.0006(13) -0.0186(14) -0.0116(15)

loop_
_atom_type_symbol
_atom_type_description
_atom_type_scat_dispersion_real
_atom_type_scat_dispersion_imag
_atom_type_scat_source
C C 0.0181 0.0091 'International Tables Vol C Tables 4.2.6.8 and 6.1.1.4'
H H 0.0000 0.0000 'International Tables Vol C Tables 4.2.6.8 and 6.1.1.4'
Br Br -0.6763 1.2805 'International Tables Vol C Tables 4.2.6.8 and 6.1.1.4'
N N 0.0311 0.0180 'International Tables Vol C Tables 4.2.6.8 and 6.1.1.4'
O O 0.0492 0.0322 'International Tables Vol C Tables 4.2.6.8 and 6.1.1.4'
S S 0.3331 0.5567 'International Tables Vol C Tables 4.2.6.8 and 6.1.1.4'

loop_
_geom_angle_atom_site_label_1
_geom_angle_atom_site_label_2
_geom_angle_atom_site_label_3
_geom_angle
_geom_angle_site_symmetry_1
_geom_angle_site_symmetry_3
_geom_angle_publ_flag
O2 S1 C20 108.18(15) . . ?
O2 S1 C23 107.25(16) . . ?
O3 S1 O2 119.57(19) . . ?
O3 S1 C20 107.63(17) . . ?
O3 S1 C23 108.35(17) . . ?
C20 S1 C23 104.94(14) . . ?
C7 O1 C6 115.9(2) . . ?
C1 N1 C12 117.8(2) . . ?
C1 N1 C13 120.0(3) . . ?
C12 N1 C13 120.0(3) . . ?
N1 C1 C2 124.4(3) . . ?
N1 C1 C6 119.4(3) . . ?
C2 C1 C6 116.3(3) . . ?
C1 C2 H2 119.5 . . ?
C3 C2 C1 121.1(3) . . ?
C3 C2 H2 119.5 . . ?
C2 C3 H3 119.6 . . ?
C4 C3 C2 120.8(3) . . ?
C4 C3 H3 119.6 . . ?
C3 C4 H4 120.2 . . ?
C3 C4 C5 119.7(3) . . ?
C5 C4 H4 120.2 . . ?
C4 C5 H5 120.2 . . ?
C6 C5 C4 119.5(3) . . ?
C6 C5 H5 120.2 . . ?
O1 C6 C1 120.0(3) . . ?
C5 C6 O1 117.2(3) . . ?
C5 C6 C1 122.7(3) . . ?
O1 C7 C12 121.0(3) . . ?
C8 C7 O1 116.5(3) . . ?
C8 C7 C12 122.4(3) . . ?
C7 C8 H8 119.5 . . ?
C7 C8 C9 121.0(3) . . ?
C9 C8 H8 119.5 . . ?
C8 C9 C15 117.8(3) . . ?
C10 C9 C8 117.2(3) . . ?
C10 C9 C15 125.0(3) . . ?
C9 C10 H10 119.2 . . ?
C9 C10 C11 121.5(3) . . ?
C11 C10 H10 119.2 . . ?
C10 C11 H11 119.4 . . ?
C12 C11 C10 121.2(3) . . ?
C12 C11 H11 119.4 . . ?
C7 C12 N1 118.8(3) . . ?
C11 C12 N1 124.6(3) . . ?
C11 C12 C7 116.6(3) . . ?
N1 C13 H13A 109.0 . . ?
N1 C13 H13B 109.0 . . ?
N1 C13 C14 113.1(3) . . ?
H13A C13 H13B 107.8 . . ?
C14 C13 H13A 109.0 . . ?
C14 C13 H13B 109.0 . . ?
C13 C14 H14A 109.5 . . ?
C13 C14 H14B 109.5 . . ?
C13 C14 H14C 109.5 . . ?
H14A C14 H14B 109.5 . . ?
H14A C14 H14C 109.5 . . ?
H14B C14 H14C 109.5 . . ?
C9 C15 H15 115.7 . . ?
C16 C15 C9 128.7(3) . . ?
C16 C15 H15 115.7 . . ?
C15 C16 H16 117.8 . . ?
C15 C16 C17 124.3(3) . . ?
C17 C16 H16 117.8 . . ?
C18 C17 C16 122.8(3) . . ?
C22 C17 C16 119.4(3) . . ?
C22 C17 C18 117.7(3) . . ?
C17 C18 H18 119.3 . . ?
C19 C18 C17 121.4(3) . . ?
C19 C18 H18 119.3 . . ?
C18 C19 H19 120.4 . . ?
C18 C19 C20 119.1(3) . . ?
C20 C19 H19 120.4 . . ?
C19 C20 S1 119.3(2) . . ?
C21 C20 S1 120.0(2) . . ?
C21 C20 C19 120.6(3) . . ?
C20 C21 H21 120.3 . . ?
C20 C21 C22 119.4(3) . . ?
C22 C21 H21 120.3 . . ?
C17 C22 C21 121.7(3) . . ?
C17 C22 H22 119.2 . . ?
C21 C22 H22 119.2 . . ?
C24 C23 S1 120.0(2) . . ?
C24 C23 C28 120.9(3) . . ?
C28 C23 S1 119.1(3) . . ?
C23 C24 H24 120.0 . . ?
C25 C24 C23 119.9(3) . . ?
C25 C24 H24 120.0 . . ?
C24 C25 H25 120.6 . . ?
C24 C25 C26 118.9(4) . . ?
C26 C25 H25 120.6 . . ?
C25 C26 Br1 119.4(3) . . ?
C27 C26 Br1 118.9(3) . . ?
C27 C26 C25 121.7(3) . . ?
C26 C27 H27 120.3 . . ?
C28 C27 C26 119.3(3) . . ?
C28 C27 H27 120.3 . . ?
C23 C28 H28 120.4 . . ?
C27 C28 C23 119.2(3) . . ?
C27 C28 H28 120.4 . . ?
O5 S2 O6 119.42(17) . . ?
O5 S2 C47 107.07(15) . . ?
O5 S2 C50 107.86(16) . . ?
O6 S2 C47 107.98(15) . . ?
O6 S2 C50 106.97(16) . . ?
C47 S2 C50 106.95(13) . . ?
C35 O4 C34 117.1(2) . . ?
C29 N2 C40 119.8(3) . . ?
C65 N2 C29 119.2(2) . . ?
C65 N2 C40 120.1(3) . . ?
N2 C29 C34 118.4(3) . . ?
C30 C29 N2 124.1(3) . . ?
C30 C29 C34 117.5(3) . . ?
C29 C30 H30 119.6 . . ?
C31 C30 C29 120.9(4) . . ?
C31 C30 H30 119.6 . . ?
C30 C31 H31 119.6 . . ?
C32 C31 C30 120.7(4) . . ?
C32 C31 H31 119.6 . . ?
C31 C32 H32 120.4 . . ?
C31 C32 C33 119.3(4) . . ?
C33 C32 H32 120.4 . . ?
C32 C33 H33 120.1 . . ?
C34 C33 C32 119.8(4) . . ?
C34 C33 H33 120.1 . . ?
O4 C34 C29 120.8(3) . . ?
C33 C34 O4 117.2(3) . . ?
C33 C34 C29 121.9(3) . . ?
O4 C35 C65 120.7(3) . . ?
C36 C35 O4 117.5(3) . . ?
C36 C35 C65 121.8(3) . . ?
C35 C36 H36 119.5 . . ?
C35 C36 C37 120.9(3) . . ?
C37 C36 H36 119.5 . . ?
C36 C37 C42 123.4(3) . . ?
C38 C37 C36 117.1(3) . . ?
C38 C37 C42 119.5(3) . . ?
C37 C38 H38 119.0 . . ?
C39 C38 C37 122.1(3) . . ?
C39 C38 H38 119.0 . . ?
C38 C39 H39 119.3 . . ?
C38 C39 C65 121.4(3) . . ?
C65 C39 H39 119.3 . . ?
N2 C40 H40A 108.8 . . ?
N2 C40 H40B 108.8 . . ?
N2 C40 C41 113.8(3) . . ?
H40A C40 H40B 107.7 . . ?
C41 C40 H40A 108.8 . . ?
C41 C40 H40B 108.8 . . ?
C40 C41 H41A 109.5 . . ?
C40 C41 H41B 109.5 . . ?
C40 C41 H41C 109.5 . . ?
H41A C41 H41B 109.5 . . ?
H41A C41 H41C 109.5 . . ?
H41B C41 H41C 109.5 . . ?
C37 C42 H42 115.9 . . ?
C43 C42 C37 128.2(3) . . ?
C43 C42 H42 115.9 . . ?
C42 C43 H43 116.5 . . ?
C42 C43 C44 127.0(3) . . ?
C44 C43 H43 116.5 . . ?
C45 C44 C43 123.2(3) . . ?
C49 C44 C43 119.2(3) . . ?
C49 C44 C45 117.6(3) . . ?
C44 C45 H45 119.6 . . ?
C46 C45 C44 120.8(3) . . ?
C46 C45 H45 119.6 . . ?
C45 C46 H46 120.1 . . ?
C45 C46 C47 119.9(3) . . ?
C47 C46 H46 120.1 . . ?
C46 C47 S2 119.3(2) . . ?
C48 C47 S2 120.2(2) . . ?
C48 C47 C46 120.5(3) . . ?
C47 C48 H48 120.3 . . ?
C49 C48 C47 119.3(3) . . ?
C49 C48 H48 120.3 . . ?
C44 C49 H49 119.0 . . ?
C48 C49 C44 122.0(3) . . ?
C48 C49 H49 119.0 . . ?
C51 C50 S2 119.2(2) . . ?
C55 C50 S2 119.8(3) . . ?
C55 C50 C51 120.9(3) . . ?
C50 C51 H51 120.2 . . ?
C52 C51 C50 119.6(3) . . ?
C52 C51 H51 120.2 . . ?
C51 C52 H52 120.4 . . ?
C51 C52 C53 119.2(3) . . ?
C53 C52 H52 120.4 . . ?
C52 C53 Br2 119.2(3) . . ?
C54 C53 Br2 119.2(3) . . ?
C54 C53 C52 121.6(3) . . ?
C53 C54 H54 120.5 . . ?
C53 C54 C55 119.1(3) . . ?
C55 C54 H54 120.5 . . ?
C50 C55 C54 119.7(3) . . ?
C50 C55 H55 120.1 . . ?
C54 C55 H55 120.1 . . ?
N2 C65 C35 118.6(3) . . ?
N2 C65 C39 124.7(3) . . ?
C39 C65 C35 116.7(3) . . ?

loop_
_geom_bond_atom_site_label_1
_geom_bond_atom_site_label_2
_geom_bond_distance
_geom_bond_site_symmetry_2
_geom_bond_publ_flag
Br1 C26 1.887(3) . ?
S1 O2 1.434(3) . ?
S1 O3 1.427(3) . ?
S1 C20 1.764(3) . ?
S1 C23 1.764(3) . ?
O1 C6 1.389(3) . ?
O1 C7 1.387(4) . ?
N1 C1 1.391(4) . ?
N1 C12 1.401(4) . ?
N1 C13 1.469(4) . ?
C1 C2 1.398(4) . ?
C1 C6 1.408(4) . ?
C2 H2 0.9300 . ?
C2 C3 1.389(5) . ?
C3 H3 0.9300 . ?
C3 C4 1.364(5) . ?
C4 H4 0.9300 . ?
C4 C5 1.393(5) . ?
C5 H5 0.9300 . ?
C5 C6 1.362(4) . ?
C7 C8 1.371(4) . ?
C7 C12 1.397(4) . ?
C8 H8 0.9300 . ?
C8 C9 1.390(4) . ?
C9 C10 1.388(5) . ?
C9 C15 1.471(4) . ?
C10 H10 0.9300 . ?
C10 C11 1.391(5) . ?
C11 H11 0.9300 . ?
C11 C12 1.386(5) . ?
C13 H13A 0.9700 . ?
C13 H13B 0.9700 . ?
C13 C14 1.504(6) . ?
C14 H14A 0.9600 . ?
C14 H14B 0.9600 . ?
C14 H14C 0.9600 . ?
C15 H15 0.9300 . ?
C15 C16 1.312(5) . ?
C16 H16 0.9300 . ?
C16 C17 1.468(4) . ?
C17 C18 1.401(5) . ?
C17 C22 1.381(5) . ?
C18 H18 0.9300 . ?
C18 C19 1.378(5) . ?
C19 H19 0.9300 . ?
C19 C20 1.385(4) . ?
C20 C21 1.381(5) . ?
C21 H21 0.9300 . ?
C21 C22 1.380(5) . ?
C22 H22 0.9300 . ?
C23 C24 1.374(5) . ?
C23 C28 1.390(4) . ?
C24 H24 0.9300 . ?
C24 C25 1.369(5) . ?
C25 H25 0.9300 . ?
C25 C26 1.378(5) . ?
C26 C27 1.376(6) . ?
C27 H27 0.9300 . ?
C27 C28 1.366(5) . ?
C28 H28 0.9300 . ?
Br2 C53 1.892(3) . ?
S2 O5 1.433(3) . ?
S2 O6 1.438(3) . ?
S2 C47 1.762(3) . ?
S2 C50 1.769(3) . ?
O4 C34 1.390(4) . ?
O4 C35 1.380(4) . ?
N2 C29 1.394(4) . ?
N2 C40 1.471(4) . ?
N2 C65 1.391(4) . ?
C29 C30 1.387(5) . ?
C29 C34 1.398(4) . ?
C30 H30 0.9300 . ?
C30 C31 1.384(6) . ?
C31 H31 0.9300 . ?
C31 C32 1.376(6) . ?
C32 H32 0.9300 . ?
C32 C33 1.391(5) . ?
C33 H33 0.9300 . ?
C33 C34 1.369(5) . ?
C35 C36 1.371(4) . ?
C35 C65 1.406(4) . ?
C36 H36 0.9300 . ?
C36 C37 1.402(5) . ?
C37 C38 1.388(5) . ?
C37 C42 1.454(5) . ?
C38 H38 0.9300 . ?
C38 C39 1.369(5) . ?
C39 H39 0.9300 . ?
C39 C65 1.392(5) . ?
C40 H40A 0.9700 . ?
C40 H40B 0.9700 . ?
C40 C41 1.522(5) . ?
C41 H41A 0.9600 . ?
C41 H41B 0.9600 . ?
C41 H41C 0.9600 . ?
C42 H42 0.9300 . ?
C42 C43 1.323(5) . ?
C43 H43 0.9300 . ?
C43 C44 1.459(4) . ?
C44 C45 1.413(4) . ?
C44 C49 1.391(4) . ?
C45 H45 0.9300 . ?
C45 C46 1.374(4) . ?
C46 H46 0.9300 . ?
C46 C47 1.388(4) . ?
C47 C48 1.384(4) . ?
C48 H48 0.9300 . ?
C48 C49 1.373(4) . ?
C49 H49 0.9300 . ?
C50 C51 1.390(5) . ?
C50 C55 1.374(5) . ?
C51 H51 0.9300 . ?
C51 C52 1.369(5) . ?
C52 H52 0.9300 . ?
C52 C53 1.384(5) . ?
C53 C54 1.375(5) . ?
C54 H54 0.9300 . ?
C54 C55 1.380(5) . ?
C55 H55 0.9300 . ?

loop_
_geom_torsion_atom_site_label_1
_geom_torsion_atom_site_label_2
_geom_torsion_atom_site_label_3
_geom_torsion_atom_site_label_4
_geom_torsion
_geom_torsion_site_symmetry_1
_geom_torsion_site_symmetry_2
_geom_torsion_site_symmetry_3
_geom_torsion_site_symmetry_4
_geom_torsion_publ_flag
Br1 C26 C27 C28 -177.4(3) . . . . ?
S1 C20 C21 C22 176.4(2) . . . . ?
S1 C23 C24 C25 -178.8(3) . . . . ?
S1 C23 C28 C27 179.2(3) . . . . ?
O1 C7 C8 C9 -177.2(3) . . . . ?
O1 C7 C12 N1 -1.8(5) . . . . ?
O1 C7 C12 C11 177.5(3) . . . . ?
O2 S1 C20 C19 31.4(3) . . . . ?
O2 S1 C20 C21 -146.6(3) . . . . ?
O2 S1 C23 C24 -18.6(3) . . . . ?
O2 S1 C23 C28 161.4(3) . . . . ?
O3 S1 C20 C19 161.9(3) . . . . ?
O3 S1 C20 C21 -16.1(3) . . . . ?
O3 S1 C23 C24 -149.0(3) . . . . ?
O3 S1 C23 C28 31.1(3) . . . . ?
N1 C1 C2 C3 -179.1(3) . . . . ?
N1 C1 C6 O1 5.5(4) . . . . ?
N1 C1 C6 C5 -178.9(3) . . . . ?
C1 N1 C12 C7 -18.6(4) . . . . ?
C1 N1 C12 C11 162.2(3) . . . . ?
C1 N1 C13 C14 -80.0(4) . . . . ?
C1 C2 C3 C4 -2.5(5) . . . . ?
C2 C1 C6 O1 -174.9(3) . . . . ?
C2 C1 C6 C5 0.7(4) . . . . ?
C2 C3 C4 C5 1.5(5) . . . . ?
C3 C4 C5 C6 0.5(5) . . . . ?
C4 C5 C6 O1 174.1(3) . . . . ?
C4 C5 C6 C1 -1.6(5) . . . . ?
C6 O1 C7 C8 -160.6(3) . . . . ?
C6 O1 C7 C12 23.6(4) . . . . ?
C6 C1 C2 C3 1.3(4) . . . . ?
C7 O1 C6 C1 -25.3(4) . . . . ?
C7 O1 C6 C5 158.8(3) . . . . ?
C7 C8 C9 C10 0.8(5) . . . . ?
C7 C8 C9 C15 -179.0(3) . . . . ?
C8 C7 C12 N1 -177.4(3) . . . . ?
C8 C7 C12 C11 1.9(5) . . . . ?
C8 C9 C10 C11 -0.8(6) . . . . ?
C8 C9 C15 C16 169.8(4) . . . . ?
C9 C10 C11 C12 1.4(6) . . . . ?
C9 C15 C16 C17 -175.8(3) . . . . ?
C10 C9 C15 C16 -9.9(6) . . . . ?
C10 C11 C12 N1 177.4(3) . . . . ?
C10 C11 C12 C7 -1.9(5) . . . . ?
C12 N1 C1 C2 -162.8(3) . . . . ?
C12 N1 C1 C6 16.8(4) . . . . ?
C12 N1 C13 C14 83.1(4) . . . . ?
C12 C7 C8 C9 -1.5(5) . . . . ?
C13 N1 C1 C2 0.6(5) . . . . ?
C13 N1 C1 C6 -179.8(3) . . . . ?
C13 N1 C12 C7 178.0(3) . . . . ?
C13 N1 C12 C11 -1.2(5) . . . . ?
C15 C9 C10 C11 179.0(4) . . . . ?
C15 C16 C17 C18 -15.4(5) . . . . ?
C15 C16 C17 C22 162.4(4) . . . . ?
C16 C17 C18 C19 175.1(3) . . . . ?
C16 C17 C22 C21 -175.8(3) . . . . ?
C17 C18 C19 C20 1.3(5) . . . . ?
C18 C17 C22 C21 2.1(5) . . . . ?
C18 C19 C20 S1 -177.1(3) . . . . ?
C18 C19 C20 C21 1.0(5) . . . . ?
C19 C20 C21 C22 -1.6(5) . . . . ?
C20 S1 C23 C24 96.3(3) . . . . ?
C20 S1 C23 C28 -83.7(3) . . . . ?
C20 C21 C22 C17 0.0(5) . . . . ?
C22 C17 C18 C19 -2.7(5) . . . . ?
C23 S1 C20 C19 -82.9(3) . . . . ?
C23 S1 C20 C21 99.1(3) . . . . ?
C23 C24 C25 C26 -0.4(5) . . . . ?
C24 C23 C28 C27 -0.8(5) . . . . ?
C24 C25 C26 Br1 177.8(3) . . . . ?
C24 C25 C26 C27 -0.8(5) . . . . ?
C25 C26 C27 C28 1.3(5) . . . . ?
C26 C27 C28 C23 -0.5(5) . . . . ?
C28 C23 C24 C25 1.2(5) . . . . ?
Br2 C53 C54 C55 179.0(3) . . . . ?
S2 C47 C48 C49 -178.8(2) . . . . ?
S2 C50 C51 C52 175.9(2) . . . . ?
S2 C50 C55 C54 -176.4(3) . . . . ?
O4 C35 C36 C37 178.4(3) . . . . ?
O4 C35 C65 N2 1.5(5) . . . . ?
O4 C35 C65 C39 -178.0(3) . . . . ?
O5 S2 C47 C46 -22.7(3) . . . . ?
O5 S2 C47 C48 154.9(3) . . . . ?
O5 S2 C50 C51 -148.6(2) . . . . ?
O5 S2 C50 C55 29.0(3) . . . . ?
O6 S2 C47 C46 -152.4(3) . . . . ?
O6 S2 C47 C48 25.1(3) . . . . ?
O6 S2 C50 C51 -18.9(3) . . . . ?
O6 S2 C50 C55 158.6(3) . . . . ?
N2 C29 C30 C31 178.1(3) . . . . ?
N2 C29 C34 O4 -2.1(4) . . . . ?
N2 C29 C34 C33 -178.5(3) . . . . ?
C29 N2 C40 C41 84.8(4) . . . . ?
C29 N2 C65 C35 16.9(4) . . . . ?
C29 N2 C65 C39 -163.7(3) . . . . ?
C29 C30 C31 C32 1.3(6) . . . . ?
C30 C29 C34 O4 177.2(3) . . . . ?
C30 C29 C34 C33 0.8(5) . . . . ?
C30 C31 C32 C33 -0.9(6) . . . . ?
C31 C32 C33 C34 0.5(6) . . . . ?
C32 C33 C34 O4 -177.0(3) . . . . ?
C32 C33 C34 C29 -0.5(5) . . . . ?
C34 O4 C35 C36 163.8(3) . . . . ?
C34 O4 C35 C65 -19.6(4) . . . . ?
C34 C29 C30 C31 -1.2(5) . . . . ?
C35 O4 C34 C29 19.9(4) . . . . ?
C35 O4 C34 C33 -163.5(3) . . . . ?
C35 C36 C37 C38 -1.2(5) . . . . ?
C35 C36 C37 C42 176.5(3) . . . . ?
C36 C35 C65 N2 178.0(3) . . . . ?
C36 C35 C65 C39 -1.4(5) . . . . ?
C36 C37 C38 C39 0.3(6) . . . . ?
C36 C37 C42 C43 0.0(6) . . . . ?
C37 C38 C39 C65 -0.1(6) . . . . ?
C37 C42 C43 C44 -173.9(3) . . . . ?
C38 C37 C42 C43 177.7(4) . . . . ?
C38 C39 C65 N2 -178.8(3) . . . . ?
C38 C39 C65 C35 0.6(5) . . . . ?
C40 N2 C29 C30 -5.0(5) . . . . ?
C40 N2 C29 C34 174.3(3) . . . . ?
C40 N2 C65 C35 -174.0(3) . . . . ?
C40 N2 C65 C39 5.4(5) . . . . ?
C42 C37 C38 C39 -177.5(3) . . . . ?
C42 C43 C44 C45 2.5(5) . . . . ?
C42 C43 C44 C49 -179.3(3) . . . . ?
C43 C44 C45 C46 178.2(3) . . . . ?
C43 C44 C49 C48 -178.8(3) . . . . ?
C44 C45 C46 C47 -0.1(5) . . . . ?
C45 C44 C49 C48 -0.5(5) . . . . ?
C45 C46 C47 S2 178.3(2) . . . . ?
C45 C46 C47 C48 0.8(5) . . . . ?
C46 C47 C48 C49 -1.3(5) . . . . ?
C47 S2 C50 C51 96.5(3) . . . . ?
C47 S2 C50 C55 -85.9(3) . . . . ?
C47 C48 C49 C44 1.2(5) . . . . ?
C49 C44 C45 C46 0.0(5) . . . . ?
C50 S2 C47 C46 92.7(3) . . . . ?
C50 S2 C47 C48 -89.7(3) . . . . ?
C50 C51 C52 C53 0.8(5) . . . . ?
C51 C50 C55 C54 1.1(5) . . . . ?
C51 C52 C53 Br2 -179.5(2) . . . . ?
C51 C52 C53 C54 0.5(5) . . . . ?
C52 C53 C54 C55 -1.0(5) . . . . ?
C53 C54 C55 C50 0.2(5) . . . . ?
C55 C50 C51 C52 -1.6(5) . . . . ?
C65 N2 C29 C30 164.2(3) . . . . ?
C65 N2 C29 C34 -16.6(4) . . . . ?
C65 N2 C40 C41 -84.2(4) . . . . ?
C65 C35 C36 C37 1.8(5) . . . . ?
